data_2201343
loop_
_publ_author_name
'Lynch, Daniel E.'
'Ian McClenaghan'

_publ_section_title
;
 4-Methyl-2-(8-quinolyl)phthalazin-1-one
;
_journal_issue 10
_journal_name_full 'Acta Crystallographica Section E'
_journal_page_first o1051
_journal_page_last o1052
_journal_paper_doi 10.1107/S1600536802015362
_journal_volume 58
_journal_year 2002
_chemical_formula_iupac 'C18 H13 N3 O'
_chemical_formula_moiety 'C18 H13 N3 O'
_chemical_formula_sum 'C18 H13 N3 O'
_chemical_formula_weight 287.31
_chemical_melting_point 451.0(10)
_chemical_name_systematic
;
4-Methyl-2-(8-quinolyl)phthalazin-1-one
;
_space_group_IT_number 2
_symmetry_cell_setting triclinic
_symmetry_space_group_name_Hall '-P 1'
_symmetry_space_group_name_H-M 'P -1'
_atom_sites_solution_hydrogens geom
_atom_sites_solution_primary direct
_atom_sites_solution_secondary difmap
_audit_creation_method SHELXL-97
_cell_angle_alpha 77.060(6)
_cell_angle_beta 74.114(5)
_cell_angle_gamma 86.277(3)
_cell_formula_units_Z 2
_cell_length_a 7.9530(4)
_cell_length_b 8.4914(6)
_cell_length_c 10.8850(7)
_cell_measurement_reflns_used 6981
_cell_measurement_temperature 150(2)
_cell_measurement_theta_max 27.48
_cell_measurement_theta_min 2.91
_cell_volume 689.05(8)
_computing_cell_refinement 'DENZO and COLLECT'
_computing_data_collection 'DENZO (Otwinowski & Minor, 1997) and COLLECT (Hooft, 1998)'
_computing_data_reduction 'DENZO and COLLECT'
_computing_molecular_graphics 'PLATON97 (Spek, 1997)'
_computing_publication_material SHELXL97
_computing_structure_refinement 'SHELXL97 (Sheldrick, 1997)'
_computing_structure_solution 'SHELXS97 (Sheldrick, 1997)'
_diffrn_ambient_temperature 150(2)
_diffrn_detector_area_resol_mean 9.091
_diffrn_measured_fraction_theta_full 0.963
_diffrn_measured_fraction_theta_max 0.963
_diffrn_measurement_device_type 'Bruker--Nonius KappaCCD area-detector'
_diffrn_measurement_method '\f and \w'
_diffrn_radiation_monochromator graphite
_diffrn_radiation_source 'Bruker--Nonius FR591 rotating anode'
_diffrn_radiation_type MoK\a
_diffrn_radiation_wavelength 0.71073
_diffrn_reflns_av_R_equivalents 0.0753
_diffrn_reflns_av_sigmaI/netI 0.1104
_diffrn_reflns_limit_h_max 10
_diffrn_reflns_limit_h_min -10
_diffrn_reflns_limit_k_max 10
_diffrn_reflns_limit_k_min -10
_diffrn_reflns_limit_l_max 14
_diffrn_reflns_limit_l_min -12
_diffrn_reflns_number 9188
_diffrn_reflns_theta_full 27.35
_diffrn_reflns_theta_max 27.35
_diffrn_reflns_theta_min 3.48
_diffrn_standards_decay_% 0
_diffrn_standards_number 0
_exptl_absorpt_coefficient_mu 0.089
_exptl_absorpt_correction_T_max 0.996
_exptl_absorpt_correction_T_min 0.991
_exptl_absorpt_correction_type multi-scan
_exptl_absorpt_process_details '(SORTAV; Blessing, 1995)'
_exptl_crystal_colour colourless
_exptl_crystal_density_diffrn 1.385
_exptl_crystal_density_method 'not measured'
_exptl_crystal_description block
_exptl_crystal_F_000 300
_exptl_crystal_size_max 0.10
_exptl_crystal_size_mid 0.10
_exptl_crystal_size_min 0.05
_refine_diff_density_max 0.299
_refine_diff_density_min -0.295
_refine_ls_extinction_method none
_refine_ls_goodness_of_fit_ref 0.969
_refine_ls_hydrogen_treatment constr
_refine_ls_matrix_type full
_refine_ls_number_parameters 200
_refine_ls_number_reflns 3005
_refine_ls_number_restraints 0
_refine_ls_restrained_S_all 0.969
_refine_ls_R_factor_all 0.1423
_refine_ls_R_factor_gt 0.0557
_refine_ls_shift/su_max <0.001
_refine_ls_shift/su_mean <0.001
_refine_ls_structure_factor_coef Fsqd
_refine_ls_weighting_details 'calc w = 1/[\s^2^(Fo^2^)+(0.0888P)^2^] where P = (Fo^2^+2Fc^2^)/3'
_refine_ls_weighting_scheme calc
_refine_ls_wR_factor_gt 0.1242
_refine_ls_wR_factor_ref 0.1790
_reflns_number_gt 1507
_reflns_number_total 3005
_reflns_threshold_expression I>2\s(I)
_cod_data_source_file cf6200.cif
_cod_data_source_block I
_cod_depositor_comments
;
The following automatic conversions were performed:

'_chemical_melting_point' value '450-452 K' was changed to
'451.0(10)' - the average value was taken and precision was
estimated.

Automatic conversion script
Id: cif_fix_values 1646 2011-03-28 12:23:43Z adriana 

The following automatic conversions were performed:

'_chemical_melting_point' value '450-452 K' was changed to
'451.0(10)' - the average value was taken and precision was
estimated.

'_exptl_absorpt_correction_type' value 'Multi-scan'
changed to 'multi-scan' according to
/home/saulius/struct/CIF-dictionaries/cif_core.dic dictionary named
'cif_core.dic' version 2.4.1 from 2010-06-29.

Automatic conversion script
Id: cif_fix_values 1715 2011-07-08 13:25:40Z adriana 
;
_cod_original_cell_volume 689.05(7)
_cod_database_code 2201343
_cod_database_fobs_code 2201343

loop_
_symmetry_equiv_pos_as_xyz
'x, y, z'
'-x, -y, -z'

loop_
_atom_site_label
_atom_site_fract_x
_atom_site_fract_y
_atom_site_fract_z
_atom_site_U_iso_or_equiv
_atom_site_adp_type
_atom_site_calc_flag
_atom_site_refinement_flags
_atom_site_occupancy
_atom_site_disorder_assembly
_atom_site_disorder_group
_atom_site_type_symbol
N1 0.0479(3) 0.1225(3) 0.7111(2) 0.0286(6) Uani d . 1 . . N
C2 0.0205(4) -0.0043(3) 0.6681(3) 0.0322(7) Uani d . 1 . . C
H2 0.0918 -0.0169 0.5852 0.040 Uiso calc R 1 . . H
C3 -0.1071(4) -0.1217(3) 0.7369(3) 0.0332(7) Uani d . 1 . . C
H3 -0.1218 -0.2101 0.7006 0.041 Uiso calc R 1 . . H
C4 -0.2097(4) -0.1071(3) 0.8565(3) 0.0321(7) Uani d . 1 . . C
H4 -0.2967 -0.1856 0.9047 0.040 Uiso calc R 1 . . H
C5 -0.2814(3) 0.0459(3) 1.0338(2) 0.0297(7) Uani d . 1 . . C
H5 -0.3687 -0.0302 1.0866 0.037 Uiso calc R 1 . . H
C6 -0.2490(3) 0.1741(3) 1.0795(3) 0.0308(7) Uani d . 1 . . C
H6 -0.3135 0.1868 1.1641 0.039 Uiso calc R 1 . . H
C7 -0.1201(3) 0.2888(3) 1.0020(3) 0.0284(6) Uani d . 1 . . C
H7 -0.0990 0.3783 1.0346 0.036 Uiso calc R 1 . . H
C8 -0.0267(3) 0.2715(3) 0.8813(2) 0.0246(6) Uani d . 1 . . C
C9 -0.0543(3) 0.1387(3) 0.8308(2) 0.0241(6) Uani d . 1 . . C
C10 -0.1860(3) 0.0252(3) 0.9083(2) 0.0250(6) Uani d . 1 . . C
C11 0.0848(3) 0.4906(3) 0.6929(2) 0.0244(6) Uani d . 1 . . C
O11 -0.0568(2) 0.4998(2) 0.66626(17) 0.0328(5) Uani d . 1 . . O
N12 0.1089(3) 0.3856(2) 0.8032(2) 0.0260(5) Uani d . 1 . . N
N13 0.2572(3) 0.3698(3) 0.8476(2) 0.0271(5) Uani d . 1 . . N
C14 0.3896(3) 0.4617(3) 0.7789(3) 0.0274(6) Uani d . 1 . . C
C15 0.5348(4) 0.6712(3) 0.5811(3) 0.0305(7) Uani d . 1 . . C
H15 0.6397 0.6632 0.6080 0.038 Uiso calc R 1 . . H
C16 0.5257(4) 0.7752(3) 0.4668(3) 0.0362(7) Uani d . 1 . . C
H16 0.6242 0.8395 0.4155 0.045 Uiso calc R 1 . . H
C17 0.3738(4) 0.7877(3) 0.4249(3) 0.0340(7) Uani d . 1 . . C
H17 0.3691 0.8602 0.3456 0.042 Uiso calc R 1 . . H
C18 0.2305(3) 0.6949(3) 0.4986(3) 0.0303(7) Uani d . 1 . . C
H18 0.1270 0.7028 0.4700 0.038 Uiso calc R 1 . . H
C19 0.2375(3) 0.5898(3) 0.6150(2) 0.0250(6) Uani d . 1 . . C
C20 0.3890(3) 0.5760(3) 0.6590(2) 0.0243(6) Uani d . 1 . . C
C21 0.5456(3) 0.4438(4) 0.8337(3) 0.0365(7) Uani d . 1 . . C
H21 0.6496 0.4200 0.7677 0.046 Uiso calc R 1 . . H
H22 0.5254 0.3553 0.9113 0.046 Uiso calc R 1 . . H
H23 0.5635 0.5446 0.8581 0.046 Uiso calc R 1 . . H

loop_
_atom_site_aniso_label
_atom_site_aniso_U_11
_atom_site_aniso_U_22
_atom_site_aniso_U_33
_atom_site_aniso_U_12
_atom_site_aniso_U_13
_atom_site_aniso_U_23
N1 0.0233(13) 0.0311(14) 0.0306(13) 0.0005(10) -0.0056(10) -0.0070(10)
C2 0.0346(17) 0.0367(18) 0.0256(15) -0.0003(14) -0.0070(13) -0.0081(13)
C3 0.0332(17) 0.0264(16) 0.0437(18) -0.0003(13) -0.0151(14) -0.0089(13)
C4 0.0250(16) 0.0249(16) 0.0451(18) -0.0040(12) -0.0105(13) -0.0025(13)
C5 0.0204(15) 0.0282(16) 0.0339(16) -0.0064(12) -0.0016(12) 0.0016(12)
C6 0.0253(16) 0.0338(17) 0.0296(15) 0.0005(13) -0.0031(12) -0.0043(12)
C7 0.0222(15) 0.0278(16) 0.0342(15) -0.0008(12) -0.0054(12) -0.0070(12)
C8 0.0168(14) 0.0243(15) 0.0297(15) -0.0034(11) -0.0049(11) -0.0005(11)
C9 0.0200(14) 0.0218(15) 0.0280(15) 0.0000(11) -0.0066(12) -0.0002(11)
C10 0.0189(14) 0.0229(15) 0.0303(15) -0.0003(11) -0.0061(11) -0.0001(11)
C11 0.0213(15) 0.0227(15) 0.0288(15) -0.0003(11) -0.0050(12) -0.0069(11)
O11 0.0210(11) 0.0344(12) 0.0420(12) -0.0035(8) -0.0104(9) -0.0027(9)
N12 0.0174(12) 0.0234(13) 0.0360(13) -0.0042(10) -0.0068(10) -0.0030(10)
N13 0.0192(13) 0.0318(14) 0.0314(13) -0.0005(10) -0.0072(10) -0.0083(10)
C14 0.0177(15) 0.0307(16) 0.0340(15) -0.0013(12) -0.0043(12) -0.0102(12)
C15 0.0232(15) 0.0311(17) 0.0356(16) -0.0059(12) -0.0025(12) -0.0091(13)
C16 0.0274(17) 0.0305(17) 0.0423(17) -0.0076(13) 0.0031(13) -0.0042(13)
C17 0.0322(17) 0.0311(17) 0.0323(16) -0.0020(13) -0.0012(13) -0.0023(12)
C18 0.0244(16) 0.0273(16) 0.0365(16) -0.0005(12) -0.0051(12) -0.0052(12)
C19 0.0211(15) 0.0191(14) 0.0333(15) -0.0003(11) -0.0037(12) -0.0072(11)
C20 0.0223(15) 0.0237(15) 0.0281(14) -0.0014(11) -0.0039(12) -0.0111(11)
C21 0.0255(16) 0.049(2) 0.0359(17) -0.0034(14) -0.0089(13) -0.0098(14)

loop_
_atom_type_symbol
_atom_type_description
_atom_type_scat_dispersion_real
_atom_type_scat_dispersion_imag
_atom_type_scat_source
C C 0.0033 0.0016 'International Tables Vol C Tables 4.2.6.8 and 6.1.1.4'
H H 0.0000 0.0000 'International Tables Vol C Tables 4.2.6.8 and 6.1.1.4'
N N 0.0061 0.0033 'International Tables Vol C Tables 4.2.6.8 and 6.1.1.4'
O O 0.0106 0.0060 'International Tables Vol C Tables 4.2.6.8 and 6.1.1.4'

loop_
_geom_angle_atom_site_label_1
_geom_angle_atom_site_label_2
_geom_angle_atom_site_label_3
_geom_angle
C2 N1 C9 117.4(2)
N1 C2 C3 124.2(3)
N1 C2 H2 117.9
C3 C2 H2 117.9
C4 C3 C2 119.0(2)
C4 C3 H3 120.5
C2 C3 H3 120.5
C3 C4 C10 119.5(3)
C3 C4 H4 120.2
C10 C4 H4 120.2
C6 C5 C10 120.3(2)
C6 C5 H5 119.8
C10 C5 H5 119.8
C5 C6 C7 120.6(3)
C5 C6 H6 119.7
C7 C6 H6 119.7
C8 C7 C6 120.2(2)
C8 C7 H7 119.9
C6 C7 H7 119.9
C7 C8 C9 121.1(2)
C7 C8 N12 120.5(2)
C9 C8 N12 118.4(2)
N1 C9 C8 119.1(2)
N1 C9 C10 122.5(2)
C8 C9 C10 118.4(2)
C4 C10 C5 123.2(2)
C4 C10 C9 117.4(2)
C5 C10 C9 119.3(2)
O11 C11 N12 121.0(2)
O11 C11 C19 124.2(2)
N12 C11 C19 114.7(2)
C11 N12 N13 126.7(2)
C11 N12 C8 119.7(2)
N13 N12 C8 113.46(19)
C14 N13 N12 117.6(2)
N13 C14 C20 123.3(2)
N13 C14 C21 115.5(2)
C20 C14 C21 121.2(2)
C16 C15 C20 120.3(3)
C16 C15 H15 119.9
C20 C15 H15 119.9
C15 C16 C17 120.8(3)
C15 C16 H16 119.6
C17 C16 H16 119.6
C18 C17 C16 120.0(3)
C18 C17 H17 120.0
C16 C17 H17 120.0
C17 C18 C19 119.8(3)
C17 C18 H18 120.1
C19 C18 H18 120.1
C18 C19 C20 121.0(2)
C18 C19 C11 119.7(2)
C20 C19 C11 119.3(2)
C19 C20 C15 118.1(2)
C19 C20 C14 118.4(2)
C15 C20 C14 123.5(2)
C14 C21 H21 109.5
C14 C21 H22 109.5
H21 C21 H22 109.5
C14 C21 H23 109.5
H21 C21 H23 109.5
H22 C21 H23 109.5

loop_
_geom_bond_atom_site_label_1
_geom_bond_atom_site_label_2
_geom_bond_site_symmetry_2
_geom_bond_distance
_geom_bond_publ_flag
N1 C2 . 1.318(3) ?
N1 C9 . 1.365(3) ?
C2 C3 . 1.402(4) ?
C2 H2 . 0.95 ?
C3 C4 . 1.361(4) ?
C3 H3 . 0.95 ?
C4 C10 . 1.409(4) ?
C4 H4 . 0.95 ?
C5 C6 . 1.359(4) ?
C5 C10 . 1.413(4) ?
C5 H5 . 0.95 ?
C6 C7 . 1.414(3) ?
C6 H6 . 0.95 ?
C7 C8 . 1.356(4) ?
C7 H7 . 0.95 ?
C8 C9 . 1.413(3) ?
C8 N12 . 1.446(3) ?
C9 C10 . 1.422(3) ?
C11 O11 . 1.231(3) ?
C11 N12 . 1.377(3) ?
C11 C19 . 1.467(3) ?
N12 N13 . 1.381(3) ?
N13 C14 . 1.301(3) ?
C14 C20 . 1.442(4) ?
C14 C21 . 1.503(3) ?
C15 C16 . 1.372(4) ?
C15 C20 . 1.412(4) ?
C15 H15 . 0.95 ?
C16 C17 . 1.393(4) ?
C16 H16 . 0.95 ?
C17 C18 . 1.377(4) ?
C17 H17 . 0.95 ?
C18 C19 . 1.389(4) ?
C18 H18 . 0.95 ?
C19 C20 . 1.403(3) ?
C21 H21 . 0.98 ?
C21 H22 . 0.98 ?
C21 H23 . 0.98 ?

loop_
_geom_hbond_atom_site_label_D
_geom_hbond_atom_site_label_H
_geom_hbond_atom_site_label_A
_geom_hbond_site_symmetry_A
_geom_hbond_distance_DH
_geom_hbond_distance_HA
_geom_hbond_distance_DA
_geom_hbond_angle_DHA
_geom_hbond_publ_flag
C3 H3 O11 1_545 0.95 2.57 3.442(3) 153 yes
C16 H16 N1 2_666 0.95 2.60 3.469(4) 153 yes
C21 H21 O11 1_655 0.98 2.36 3.194(3) 142 yes

loop_
_geom_torsion_atom_site_label_1
_geom_torsion_atom_site_label_2
_geom_torsion_atom_site_label_3
_geom_torsion_atom_site_label_4
_geom_torsion
C9 N1 C2 C3 0.6(4)
N1 C2 C3 C4 -0.7(4)
C2 C3 C4 C10 0.2(4)
C10 C5 C6 C7 0.3(4)
C5 C6 C7 C8 -0.3(4)
C6 C7 C8 C9 -0.6(4)
C6 C7 C8 N12 -178.1(2)
C2 N1 C9 C8 178.9(2)
C2 N1 C9 C10 0.0(4)
C7 C8 C9 N1 -177.3(2)
N12 C8 C9 N1 0.3(3)
C7 C8 C9 C10 1.6(4)
N12 C8 C9 C10 179.2(2)
C3 C4 C10 C5 -177.2(2)
C3 C4 C10 C9 0.4(4)
C6 C5 C10 C4 178.3(2)
C6 C5 C10 C9 0.8(4)
N1 C9 C10 C4 -0.5(4)
C8 C9 C10 C4 -179.3(2)
N1 C9 C10 C5 177.2(2)
C8 C9 C10 C5 -1.7(3)
O11 C11 N12 N13 -176.3(2)
C19 C11 N12 N13 2.2(3)
O11 C11 N12 C8 7.1(4)
C19 C11 N12 C8 -174.5(2)
C7 C8 N12 C11 -110.1(3)
C9 C8 N12 C11 72.3(3)
C7 C8 N12 N13 72.8(3)
C9 C8 N12 N13 -104.7(2)
C11 N12 N13 C14 -0.6(3)
C8 N12 N13 C14 176.2(2)
N12 N13 C14 C20 -0.9(4)
N12 N13 C14 C21 178.0(2)
C20 C15 C16 C17 -0.6(4)
C15 C16 C17 C18 0.0(4)
C16 C17 C18 C19 0.4(4)
C17 C18 C19 C20 -0.1(4)
C17 C18 C19 C11 -179.7(2)
O11 C11 C19 C18 -4.4(4)
N12 C11 C19 C18 177.2(2)
O11 C11 C19 C20 176.1(2)
N12 C11 C19 C20 -2.3(3)
C18 C19 C20 C15 -0.5(4)
C11 C19 C20 C15 179.1(2)
C18 C19 C20 C14 -178.4(2)
C11 C19 C20 C14 1.1(3)
C16 C15 C20 C19 0.8(4)
C16 C15 C20 C14 178.7(2)
N13 C14 C20 C19 0.6(4)
C21 C14 C20 C19 -178.3(2)
N13 C14 C20 C15 -177.2(2)
C21 C14 C20 C15 3.9(4)

loop_
_cod_related_entry_id
_cod_related_entry_database
_cod_related_entry_code
1 ChemSpider 1223145
